data_4348665
loop_
_publ_author_name
'Isaac, James A.'
'Gennarini, Federica'
'L\'opez, Isidoro'
'Thibon-Pourret, Aurore'
'David, Rolf'
'Gellon, Gis\`ele'
'Gennaro, B\'eatrice'
'Philouze, Christian'
'Meyer, Franc'
'Demeshko, Serhiy'
'Le Mest, Yves'
'R\'eglier, Marius'
'Jamet, H\'el\`ene'
'Le Poul, Nicolas'
'Belle, Catherine'

_publ_section_title
;
 Room-Temperature Characterization of a Mixed-Valent
 \m-Hydroxodicopper(II,III) Complex.
;
_journal_issue 17
_journal_name_full 'Inorganic chemistry'
_journal_page_first 8263
_journal_page_last 8266
_journal_paper_doi 10.1021/acs.inorgchem.6b01504
_journal_volume 55
_journal_year 2016
_chemical_formula_moiety 'C32 H28 Cu2 N6 O2, 2(C F3 O3 S), 1.8(C2 H3 N)'
_chemical_formula_sum 'C37.62 H33.42 Cu2 F6 N7.81 O8 S2'
_chemical_formula_weight 1028.05
_space_group_crystal_system triclinic
_space_group_IT_number 2
_space_group_name_Hall '-P 1'
_space_group_name_H-M_alt 'P -1'
_atom_sites_solution_hydrogens geom
_atom_sites_solution_primary direct
_atom_sites_solution_secondary difmap
_audit_creation_date 2016-07-20
_audit_creation_method
;
Olex2 1.2
(compiled 2014.07.22 svn.r2960 for OlexSys, GUI svn.r4862)
;
_cell_angle_alpha 70.13(3)
_cell_angle_beta 68.96(3)
_cell_angle_gamma 76.69(3)
_cell_formula_units_Z 4
_cell_length_a 14.783(3)
_cell_length_b 17.300(4)
_cell_length_c 18.904(4)
_cell_measurement_reflns_used 82271
_cell_measurement_temperature 200.0
_cell_measurement_theta_max 27.50
_cell_measurement_theta_min 1.49
_cell_volume 4211.3(19)
_computing_cell_refinement EvalCCD
_computing_data_collection Collect
_computing_data_reduction EvalCCD
_computing_molecular_graphics 'Olex2 (Dolomanov et al., 2009)'
_computing_publication_material 'Olex2 (Dolomanov et al., 2009)'
_computing_structure_refinement
;
SHELXL, G.M. Sheldrick, Acta Cryst.
(2008). A64, 112-122
;
_computing_structure_solution 'SHELXS-97 (Sheldrick, 1990)'
_diffrn_ambient_temperature 200.0
_diffrn_detector 'CCD area detector'
_diffrn_detector_type KappaCCD
_diffrn_measured_fraction_theta_full 0.998
_diffrn_measured_fraction_theta_max 0.998
_diffrn_measurement_device_type 'Bruker-AXS-enraf-nonius KappaCCD'
_diffrn_measurement_method 'Phi and omega scans'
_diffrn_radiation_collimation 'Montel optic'
_diffrn_radiation_detector CCD
_diffrn_radiation_monochromator 'Multilayer mirrors'
_diffrn_radiation_probe x-ray
_diffrn_radiation_type MoK\a
_diffrn_radiation_wavelength 0.71073
_diffrn_reflns_av_R_equivalents 0.0444
_diffrn_reflns_av_unetI/netI 0.0423
_diffrn_reflns_Laue_measured_fraction_full 0.998
_diffrn_reflns_Laue_measured_fraction_max 0.998
_diffrn_reflns_limit_h_max 19
_diffrn_reflns_limit_h_min -19
_diffrn_reflns_limit_k_max 22
_diffrn_reflns_limit_k_min -22
_diffrn_reflns_limit_l_max 24
_diffrn_reflns_limit_l_min -24
_diffrn_reflns_number 82271
_diffrn_reflns_point_group_measured_fraction_full 0.998
_diffrn_reflns_point_group_measured_fraction_max 0.998
_diffrn_reflns_theta_full 25.242
_diffrn_reflns_theta_max 27.500
_diffrn_reflns_theta_min 1.487
_diffrn_source 'Incoatec ISG250'
_diffrn_source_target Mo
_diffrn_source_type 'Microfocus sealed tube'
_exptl_absorpt_coefficient_mu 1.197
_exptl_absorpt_correction_T_max 1
_exptl_absorpt_correction_T_min 0.666378
_exptl_absorpt_correction_type multi-scan
_exptl_absorpt_process_details
;
SADABS-2004/1 (Bruker,2004) was used for absorption correction. R(int)
 was 0.1474 before and 0.0395 after correction. The Ratio of minimum
 to maximum transmission is 0.6664. The \l/2 correction factor is 0.0015.
;
_exptl_crystal_colour blue
_exptl_crystal_colour_primary blue
_exptl_crystal_density_diffrn 1.621
_exptl_crystal_density_method 'not measured'
_exptl_crystal_description plate
_exptl_crystal_F_000 2087
_exptl_crystal_size_max 0.47
_exptl_crystal_size_mid 0.39
_exptl_crystal_size_min 0.24
_refine_diff_density_max 1.456
_refine_diff_density_min -0.526
_refine_diff_density_rms 0.090
_refine_ls_extinction_method none
_refine_ls_goodness_of_fit_ref 1.039
_refine_ls_hydrogen_treatment constr
_refine_ls_matrix_type full
_refine_ls_number_parameters 1279
_refine_ls_number_reflns 19295
_refine_ls_number_restraints 451
_refine_ls_restrained_S_all 1.038
_refine_ls_R_factor_all 0.1058
_refine_ls_R_factor_gt 0.0474
_refine_ls_shift/su_max 0.001
_refine_ls_shift/su_mean 0.000
_refine_ls_structure_factor_coef Fsqd
_refine_ls_weighting_details 'calc w=1/[\s^2^(Fo^2^)+(0.0382P)^2^+14.4085P] where P=(Fo^2^+2Fc^2^)/3'
_refine_ls_weighting_scheme calc
_refine_ls_wR_factor_gt 0.1083
_refine_ls_wR_factor_ref 0.1478
_reflns_Friedel_coverage 0.000
_reflns_number_gt 10403
_reflns_number_total 19295
_reflns_threshold_expression >2sigma(I)
_cod_data_source_file ic6b01504_si_002.cif
_cod_data_source_block nanny
_cod_original_cell_volume 4211.3(15)
_cod_database_code 4348665
_shelx_space_group_comment
;
The symmetry employed for this shelxl refinement is uniquely defined
by the following loop, which should always be used as a source of
symmetry information in preference to the above space-group names.
They are only intended as comments.
;
_olex2_refinement_description
;
1. Fixed Uiso
 At 1.2 times of:
  All C(H) groups, All O(H) groups
 At 1.5 times of:
  All C(H,H,H) groups
2. Restrained distances
 C33"-S1A
 1.8 with sigma of 0.02
 S1A'-C33A
 1.8 with sigma of 0.02
 F1A-C33"
 1.33 with sigma of 0.02
 C33"-F2A
 1.33 with sigma of 0.02
 C33A-F3A'
 1.33 with sigma of 0.02
 C33A-F2A'
 1.33 with sigma of 0.02
 C33"-F3A
 1.33 with sigma of 0.02
 C33A-F1A'
 1.33 with sigma of 0.02
 F1A'-F3A'
 2.1 with sigma of 0.02
 F3A'-F2A'
 2.1 with sigma of 0.02
 F1A'-F2A'
 2.1 with sigma of 0.02
 F1A-F3A
 2.1 with sigma of 0.02
 F1A-F2A
 2.1 with sigma of 0.02
 F2A-F3A
 2.1 with sigma of 0.02
 C33'-F2B'
 1.33 with sigma of 0.02
 F3B'-C33'
 1.33 with sigma of 0.02
 F2B'-F3B'
 2.1 with sigma of 0.02
 F1B'-F2B'
 2.1 with sigma of 0.02
 F3B'-F1B'
 2.1 with sigma of 0.02
 C33'-F1B'
 1.33 with sigma of 0.02
 S1B'-F1B'
 2.6 with sigma of 0.02
 S1B'-F3B'
 2.6 with sigma of 0.02
 S1B'-F2B'
 2.6 with sigma of 0.02
 O5B'-O4B'
 2.42 with sigma of 0.02
 O4B'-O3B'
 2.42 with sigma of 0.02
 O4B-O5B
 2.42 with sigma of 0.02
 O5B-O3B
 2.42 with sigma of 0.02
 O3B-O4B
 2.42 with sigma of 0.02
 O4B'-S1B'
 1.42 with sigma of 0.02
 O3B'-S1B'
 1.42 with sigma of 0.02
 S1B'-O5B'
 1.42 with sigma of 0.02
 O3A-C33A = C33'-O5B'
 2.7 with sigma of 0.02
3. Rigid bond restraints
 F3A, O3A, S1A, S1A', O5A, O4A, C33", O5A', O4A', C33A, F1A, F2A, F2A', F3A',
 F1A'
 with sigma for 1-2 distances of 0.01 and sigma for 1-3 distances of 0.01
 O5B', O3B', S1B', C33', O4B', F2B', F3B', F1B', O3B, S1B, O5B, C33B, O4B, F2B,
  F3B, F1B
 with sigma for 1-2 distances of 0.01 and sigma for 1-3 distances of 0.01
4. Uiso/Uaniso restraints and constraints
F3A \\sim O3A \\sim S1A \\sim S1A' \\sim O5A \\sim O4A \\sim C33" \\sim O5A'
\\sim O4A' \\sim C33A \\sim F1A \\sim F2A \\sim F2A' \\sim F3A' \\sim F1A':
within 1.7A with sigma of 0.04 and sigma for terminal atoms of 0.08
O4B' \\sim O3B' \\sim S1B' \\sim O5B' \\sim C33' \\sim F2B' \\sim F3B' \\sim
F1B' \\sim O3B \\sim S1B \\sim O5B \\sim C33B \\sim O4B \\sim F2B \\sim F3B
\\sim F1B: within 1.7A with sigma of 0.04 and sigma for terminal atoms of 0.08
Uanis(O4B') = Uanis(O4B)
Uanis(F3B') = Uanis(F3B)
Uanis(C33') = Uanis(C33B)
Uanis(F2B) = Uanis(F2B')
5. Others
 Sof(S1A')=Sof(O5A')=Sof(O4A')=Sof(C33A)=Sof(F2A')=Sof(F3A')=Sof(F1A')=1-FVAR(1)
 Sof(S1A)=Sof(O5A)=Sof(O4A)=Sof(F1A)=Sof(F2A)=Sof(C33")=Sof(F3A)=FVAR(1)
 Sof(N3)=Sof(C35B)=Sof(C36B)=Sof(H36D)=Sof(H36E)=Sof(H36F)=FVAR(2)
 Sof(O3B')=Sof(O5B')=Sof(S1B')=Sof(F2B')=Sof(F3B')=Sof(C33')=Sof(O4B')=
 Sof(F1B')=1-FVAR(3)
 Sof(S1B)=Sof(O5B)=Sof(F2B)=Sof(F3B)=Sof(F1B)=Sof(C33B)=Sof(O4B)=Sof(O3B)=
 FVAR(3)
6.a Rotating group:
 O2A(H2A), O1A(H1A), O1B(H1B), O2B(H2B)
6.b Aromatic/amide H refined with riding coordinates:
 C23A(H23A), C2A(H2AA), C19B(H19B), C18A(H18A), C2B(H2BA), C3A(H3A), C7B(H7B),
 C3B(H3B), C30B(H30B), C7A(H7A), C6A(H6A), C14A(H14A), C13B(H13B), C28B(H28B),
 C31B(H31B), C31A(H31A), C26A(H26A), C23B(H23B), C29A(H29A), C28A(H28A),
 C24B(H24B), C6B(H6B), C29B(H29B), C30A(H30A), C16B(H16B), C24A(H24A),
 C11A(H11A), C26B(H26B), C17B(H17B), C18B(H18B), C25A(H25A), C17A(H17A),
 C25B(H25B), C16A(H16A), C19A(H19A), C12B(H12B), C11B(H11B), C13A(H13A),
 C12A(H12A), C14B(H14B)
6.c Idealised Me refined as rotating group:
 C32B(H32D,H32E,H32F), C32A(H32A,H32B,H32C), C20A(H20A,H20B,H20C), C20B(H20D,
 H20E,H20F), C36A(H36A,H36B,H36C), C38(H38A,H38B,H38C), C40(H40A,H40B,H40C),
 C36B(H36D,H36E,H36F)
;
_shelx_shelxl_version_number 2014/7
_olex2_submission_special_instructions 'No special instructions were received'

loop_
_space_group_symop_operation_xyz
'x, y, z'
'-x, -y, -z'

loop_
_atom_site_label
_atom_site_type_symbol
_atom_site_fract_x
_atom_site_fract_y
_atom_site_fract_z
_atom_site_U_iso_or_equiv
_atom_site_adp_type
_atom_site_occupancy
_atom_site_calc_flag
_atom_site_disorder_assembly
_atom_site_disorder_group
_atom_site_refinement_flags_posn
_atom_site_refinement_flags_adp
Cu1A Cu 0.79409(3) 0.43860(3) 0.37605(3) 0.02096(11) Uani 1 d . . . .
Cu1B Cu 0.70626(3) 0.05945(3) 0.12449(3) 0.02092(11) Uani 1 d . . . .
Cu2A Cu 0.95483(3) 0.32998(3) 0.32759(3) 0.02342(12) Uani 1 d . . . .
Cu2B Cu 0.54511(3) 0.16498(3) 0.17853(3) 0.02323(12) Uani 1 d . . . .
S2A S 1.02462(9) 0.59787(8) 0.15228(7) 0.0404(3) Uani 1 d . . . .
S2B S 0.48098(10) -0.10474(8) 0.34846(7) 0.0415(3) Uani 1 d . . . .
S1B S 0.45888(12) 0.25668(13) -0.01000(10) 0.0315(4) Uani 0.793(4) d A 1 . U
O2A O 0.93258(19) 0.43337(17) 0.35434(16) 0.0259(6) Uani 1 d . . . .
H2A H 0.9550 0.4770 0.3120 0.031 Uiso 1 d . . GR .
O1A O 0.82332(19) 0.31926(17) 0.40000(15) 0.0260(6) Uani 1 d . . . .
H1A H 0.7860 0.2934 0.3837 0.031 Uiso 1 d . . GR .
O1B O 0.67296(19) 0.17876(16) 0.09972(16) 0.0276(6) Uani 1 d . . . .
H1B H 0.6615 0.2132 0.0586 0.033 Uiso 1 d . . GR .
O2B O 0.56677(19) 0.06120(17) 0.15340(16) 0.0267(6) Uani 1 d . . . .
H2B H 0.5406 0.0175 0.1959 0.032 Uiso 1 d . . GR .
N3B N 0.7359(2) -0.0595(2) 0.12787(19) 0.0234(7) Uani 1 d . . . .
N4A N 0.7671(2) 0.5577(2) 0.37199(19) 0.0257(7) Uani 1 d . . . .
N1A N 0.7840(2) 0.47694(19) 0.25114(17) 0.0194(7) Uani 1 d . . . .
N3A N 0.6506(2) 0.4360(2) 0.41064(18) 0.0221(7) Uani 1 d . . . .
N1B N 0.7208(2) 0.0216(2) 0.24842(18) 0.0211(7) Uani 1 d . . . .
N2B N 0.5880(2) 0.1134(2) 0.29510(18) 0.0237(7) Uani 1 d . . . .
N4B N 0.8501(2) 0.0649(2) 0.08973(18) 0.0233(7) Uani 1 d . . . .
N6A N 1.0922(2) 0.3412(2) 0.2617(2) 0.0272(8) Uani 1 d . . . .
N5B N 0.4088(2) 0.1539(2) 0.2480(2) 0.0270(8) Uani 1 d . . . .
O7B O 0.5260(3) -0.1645(2) 0.4041(2) 0.0526(9) Uani 1 d . . . .
N6B N 0.5316(2) 0.2750(2) 0.1970(2) 0.0263(8) Uani 1 d . . . .
F4B F 0.3130(3) -0.0932(2) 0.3270(2) 0.0810(12) Uani 1 d . . . .
N5A N 0.9703(2) 0.2204(2) 0.3086(2) 0.0253(7) Uani 1 d . . . .
O3A O 1.0238(3) 0.2421(2) 0.4443(2) 0.0516(9) Uani 1 d . . D U
O8A O 0.9771(3) 0.6558(2) 0.0985(2) 0.0551(10) Uani 1 d . . . .
N2A N 0.9177(2) 0.3834(2) 0.20762(18) 0.0212(7) Uani 1 d . . . .
C1B C 0.7914(3) -0.0398(2) 0.2608(2) 0.0205(8) Uani 1 d . . . .
F4A F 1.1954(3) 0.5902(2) 0.1683(2) 0.0819(12) Uani 1 d . . . .
C32B C 0.9427(3) -0.1365(3) 0.2142(3) 0.0317(10) Uani 1 d . . . .
H32A H 0.9132 -0.1838 0.2559 0.048 Uiso 1 calc . . GR .
H32B H 0.9794 -0.1128 0.2341 0.048 Uiso 1 calc . . GR .
H32C H 0.9869 -0.1550 0.1686 0.048 Uiso 1 calc . . GR .
C23A C 0.4936(3) 0.4926(3) 0.3978(2) 0.0277(9) Uani 1 d . . . .
H23A H 0.4526 0.5359 0.3731 0.033 Uiso 1 calc . . R .
C2A C 0.7014(3) 0.5726(3) 0.1623(2) 0.0275(9) Uani 1 d . . . .
H2AA H 0.6509 0.6166 0.1542 0.033 Uiso 1 calc . . R .
C5B C 0.6592(3) 0.0509(2) 0.3106(2) 0.0220(8) Uani 1 d . . . .
C1A C 0.7137(3) 0.5373(2) 0.2384(2) 0.0208(8) Uani 1 d . . . .
C19B C 0.5705(3) 0.3374(3) 0.1359(3) 0.0338(10) Uani 1 d . . . .
H19B H 0.6039 0.3274 0.0860 0.041 Uiso 1 calc . . R .
C18A C 1.2420(3) 0.3856(3) 0.2422(3) 0.0429(12) Uani 1 d . . . .
H18A H 1.2789 0.4093 0.2598 0.051 Uiso 1 calc . . R .
F6B F 0.3775(3) -0.2171(2) 0.3664(2) 0.0785(11) Uani 1 d . . . .
C2B C 0.8055(3) -0.0762(2) 0.3357(2) 0.0254(9) Uani 1 d . . . .
H2BA H 0.8564 -0.1202 0.3428 0.031 Uiso 1 calc . . R .
C3A C 0.7620(3) 0.5431(3) 0.1014(2) 0.0285(9) Uani 1 d . . . .
H3A H 0.7537 0.5660 0.0505 0.034 Uiso 1 calc . . R .
F5A F 1.1229(3) 0.7130(2) 0.1332(3) 0.0931(14) Uani 1 d . . . .
C7B C 0.5351(3) 0.1129(3) 0.4317(2) 0.0343(10) Uani 1 d . . . .
H7B H 0.4907 0.1359 0.4722 0.041 Uiso 1 calc . . R .
C3B C 0.7455(3) -0.0475(3) 0.3977(2) 0.0291(9) Uani 1 d . . . .
H3B H 0.7542 -0.0716 0.4485 0.035 Uiso 1 calc . . R .
C27B C 0.9089(3) 0.0039(2) 0.1231(2) 0.0224(8) Uani 1 d . . . .
O7A O 1.0565(3) 0.5174(2) 0.1366(2) 0.0619(11) Uani 1 d . . . .
C4A C 0.8371(3) 0.4786(2) 0.1139(2) 0.0242(9) Uani 1 d . . . .
C22B C 0.8055(3) -0.1095(2) 0.1579(2) 0.0231(8) Uani 1 d . . . .
C22A C 0.5929(3) 0.4974(2) 0.3749(2) 0.0216(8) Uani 1 d . . . .
C4B C 0.6705(3) 0.0175(3) 0.3866(2) 0.0256(9) Uani 1 d . . . .
C30B C 0.9837(3) 0.1431(3) 0.0104(2) 0.0322(10) Uani 1 d . . . .
H30B H 1.0072 0.1922 -0.0279 0.039 Uiso 1 calc . . R .
C7A C 0.9736(3) 0.3819(3) 0.0722(2) 0.0307(10) Uani 1 d . . . .
H7A H 1.0184 0.3580 0.0324 0.037 Uiso 1 calc . . R .
C6A C 0.9034(3) 0.4436(3) 0.0550(2) 0.0307(10) Uani 1 d . . . .
H6A H 0.8988 0.4634 0.0028 0.037 Uiso 1 calc . . R .
C5A C 0.8462(3) 0.4464(2) 0.1908(2) 0.0192(8) Uani 1 d . . . .
C32A C 0.5630(3) 0.6365(2) 0.2815(3) 0.0300(9) Uani 1 d . . . .
H32D H 0.5281 0.6131 0.2597 0.045 Uiso 1 calc . . GR .
H32E H 0.5937 0.6838 0.2407 0.045 Uiso 1 calc . . GR .
H32F H 0.5169 0.6549 0.3266 0.045 Uiso 1 calc . . GR .
C14A C 0.9317(3) 0.1574(3) 0.3691(3) 0.0343(10) Uani 1 d . . . .
H14A H 0.8970 0.1668 0.4191 0.041 Uiso 1 calc . . R .
O8B O 0.4521(3) -0.0238(2) 0.3615(2) 0.0611(11) Uani 1 d . . . .
F5B F 0.3139(3) -0.1455(3) 0.4478(2) 0.0903(13) Uani 1 d . . . .
C13B C 0.2570(3) 0.1098(3) 0.2720(3) 0.0406(12) Uani 1 d . . . .
H13B H 0.2184 0.0860 0.2560 0.049 Uiso 1 calc . . R .
C9A C 1.0637(3) 0.2836(3) 0.1693(2) 0.0278(9) Uani 1 d . . . .
C28B C 1.0085(3) 0.0097(3) 0.1000(2) 0.0280(9) Uani 1 d . . . .
H28B H 1.0508 -0.0340 0.1228 0.034 Uiso 1 calc . . R .
C31B C 0.8863(3) 0.1327(3) 0.0349(2) 0.0305(10) Uani 1 d . . . .
H31B H 0.8431 0.1753 0.0121 0.037 Uiso 1 calc . . R .
C31A C 0.8166(3) 0.5870(3) 0.4019(3) 0.0323(10) Uani 1 d . . . .
H31A H 0.8653 0.5504 0.4230 0.039 Uiso 1 calc . . R .
C26A C 0.6125(3) 0.3698(3) 0.4672(2) 0.0289(9) Uani 1 d . . . .
H26A H 0.6543 0.3269 0.4914 0.035 Uiso 1 calc . . R .
C8A C 0.9800(3) 0.3530(2) 0.1499(2) 0.0247(9) Uani 1 d . . . .
C23B C 0.8254(3) -0.1924(3) 0.1588(2) 0.0291(9) Uani 1 d . . . .
H23B H 0.8734 -0.2283 0.1813 0.035 Uiso 1 calc . . R .
C29A C 0.7309(3) 0.7208(3) 0.3713(3) 0.0368(11) Uani 1 d . . . .
H29A H 0.7175 0.7771 0.3715 0.044 Uiso 1 calc . . R .
C28A C 0.6807(3) 0.6912(3) 0.3384(2) 0.0296(9) Uani 1 d . . . .
H28A H 0.6341 0.7274 0.3146 0.036 Uiso 1 calc . . R .
C24B C 0.7747(3) -0.2219(3) 0.1267(3) 0.0351(10) Uani 1 d . . . .
H24B H 0.7887 -0.2781 0.1258 0.042 Uiso 1 calc . . R .
C6B C 0.6063(3) 0.0514(3) 0.4475(2) 0.0337(10) Uani 1 d . . . .
H6B H 0.6130 0.0311 0.4990 0.040 Uiso 1 calc . . R .
C8B C 0.5270(3) 0.1430(3) 0.3541(2) 0.0252(9) Uani 1 d . . . .
C29B C 1.0454(3) 0.0806(3) 0.0429(2) 0.0318(10) Uani 1 d . . . .
H29B H 1.1130 0.0855 0.0266 0.038 Uiso 1 calc . . R .
C10B C 0.3732(3) 0.1767(3) 0.3153(2) 0.0284(9) Uani 1 d . . . .
C21B C 0.8618(3) -0.0706(2) 0.1892(2) 0.0230(8) Uani 1 d . . . .
F6A F 1.1885(3) 0.6453(3) 0.0489(2) 0.0919(13) Uani 1 d . . . .
C30A C 0.8000(3) 0.6685(3) 0.4035(3) 0.0395(11) Uani 1 d . . . .
H30A H 0.8354 0.6876 0.4262 0.047 Uiso 1 calc . . R .
C27A C 0.6991(3) 0.6086(2) 0.3405(2) 0.0231(8) Uani 1 d . . . .
C16B C 0.4761(4) 0.3643(3) 0.2787(3) 0.0401(11) Uani 1 d . . . .
H16B H 0.4429 0.3729 0.3293 0.048 Uiso 1 calc . . R .
C20A C 1.1240(3) 0.2542(3) 0.0960(3) 0.0387(11) Uani 1 d . . . .
H20D H 1.1538 0.3006 0.0532 0.058 Uiso 1 calc . . GR .
H20E H 1.0812 0.2332 0.0792 0.058 Uiso 1 calc . . GR .
H20F H 1.1753 0.2099 0.1089 0.058 Uiso 1 calc . . GR .
O6A O 0.9817(3) 0.5930(3) 0.2331(2) 0.0809(15) Uani 1 d . . . .
C10A C 1.0194(3) 0.2089(3) 0.2372(3) 0.0283(9) Uani 1 d . . . .
C9B C 0.4430(3) 0.2124(3) 0.3369(2) 0.0281(9) Uani 1 d . . . .
C15A C 1.1305(3) 0.3193(2) 0.1941(3) 0.0278(9) Uani 1 d . . . .
C24A C 0.4542(3) 0.4251(3) 0.4564(2) 0.0322(10) Uani 1 d . . . .
H24A H 0.3862 0.4219 0.4726 0.039 Uiso 1 calc . . R .
N7A N 0.7076(4) 0.2685(4) 0.3170(4) 0.0784(17) Uani 1 d . . . .
C20B C 0.3855(4) 0.2418(3) 0.4110(3) 0.0420(12) Uani 1 d . . . .
H20A H 0.4291 0.2653 0.4248 0.063 Uiso 1 calc . . GR .
H20B H 0.3595 0.1946 0.4552 0.063 Uiso 1 calc . . GR .
H20C H 0.3315 0.2840 0.4004 0.063 Uiso 1 calc . . GR .
C35A C 0.7460(4) 0.2515(4) 0.2566(4) 0.0553(15) Uani 1 d . . . .
C11A C 1.0302(3) 0.1313(3) 0.2263(3) 0.0382(11) Uani 1 d . . . .
H11A H 1.0647 0.1230 0.1757 0.046 Uiso 1 calc . . R .
C21A C 0.6421(3) 0.5702(2) 0.3087(2) 0.0223(8) Uani 1 d . . . .
C26B C 0.6859(3) -0.0895(3) 0.0985(3) 0.0327(10) Uani 1 d . . . .
H26B H 0.6360 -0.0535 0.0787 0.039 Uiso 1 calc . . R .
C17B C 0.5153(4) 0.4285(3) 0.2155(3) 0.0519(14) Uani 1 d . . . .
H17B H 0.5087 0.4817 0.2221 0.062 Uiso 1 calc . . R .
C18B C 0.5640(4) 0.4154(3) 0.1425(3) 0.0440(12) Uani 1 d . . . .
H18B H 0.5923 0.4587 0.0983 0.053 Uiso 1 calc . . R .
C25A C 0.5144(3) 0.3625(3) 0.4911(2) 0.0327(10) Uani 1 d . . . .
H25A H 0.4888 0.3150 0.5308 0.039 Uiso 1 calc . . R .
C17A C 1.2829(3) 0.3632(3) 0.1732(3) 0.0450(13) Uani 1 d . . . .
H17A H 1.3487 0.3707 0.1426 0.054 Uiso 1 calc . . R .
C25B C 0.7039(3) -0.1699(3) 0.0959(3) 0.0381(11) Uani 1 d . . . .
H25B H 0.6684 -0.1892 0.0734 0.046 Uiso 1 calc . . R .
C16A C 1.2269(3) 0.3299(3) 0.1492(3) 0.0389(11) Uani 1 d . . . .
H16A H 1.2543 0.3139 0.1017 0.047 Uiso 1 calc . . R .
O6B O 0.5270(3) -0.1052(3) 0.2681(2) 0.0807(14) Uani 1 d . . . .
C15B C 0.4852(3) 0.2867(3) 0.2682(2) 0.0283(9) Uani 1 d . . . .
C19A C 1.1470(3) 0.3732(3) 0.2852(3) 0.0339(10) Uani 1 d . . . .
H19A H 1.1191 0.3879 0.3333 0.041 Uiso 1 calc . . R .
C34A C 1.1388(4) 0.6365(4) 0.1246(3) 0.0543(15) Uani 1 d . . . .
C34B C 0.3655(4) -0.1411(3) 0.3736(3) 0.0497(13) Uani 1 d . . . .
C12B C 0.2193(3) 0.1333(3) 0.3402(3) 0.0447(13) Uani 1 d . . . .
H12B H 0.1539 0.1260 0.3722 0.054 Uiso 1 calc . . R .
C11B C 0.2771(3) 0.1678(3) 0.3624(3) 0.0370(11) Uani 1 d . . . .
H11B H 0.2514 0.1851 0.4093 0.044 Uiso 1 calc . . R .
C13A C 0.9405(4) 0.0792(3) 0.3615(3) 0.0446(12) Uani 1 d . . . .
H13A H 0.9127 0.0353 0.4053 0.053 Uiso 1 calc . . R .
C12A C 0.9910(4) 0.0669(3) 0.2883(3) 0.0468(13) Uani 1 d . . . .
H12A H 0.9985 0.0138 0.2810 0.056 Uiso 1 calc . . R .
C36A C 0.7917(4) 0.2300(4) 0.1867(4) 0.0574(15) Uani 1 d . . . .
H36A H 0.8431 0.1836 0.1941 0.086 Uiso 1 calc . . GR .
H36B H 0.8206 0.2776 0.1450 0.086 Uiso 1 calc . . GR .
H36C H 0.7437 0.2136 0.1715 0.086 Uiso 1 calc . . GR .
C14B C 0.3520(3) 0.1215(3) 0.2273(3) 0.0330(10) Uani 1 d . . . .
H14B H 0.3782 0.1058 0.1796 0.040 Uiso 1 calc . . R .
C37 C 0.1995(7) 0.5212(8) 0.3740(6) 0.127(4) Uani 1 d . . . .
N7 N 0.2780(6) 0.4992(8) 0.3662(6) 0.175(5) Uani 1 d . . . .
C38 C 0.0936(7) 0.5418(9) 0.3859(7) 0.176(6) Uani 1 d . . . .
H38A H 0.0672 0.5837 0.4146 0.264 Uiso 1 calc . . GR .
H38B H 0.0614 0.4918 0.4165 0.264 Uiso 1 calc . . GR .
H38C H 0.0818 0.5634 0.3344 0.264 Uiso 1 calc . . GR .
C40 C 0.5832(6) 0.0268(7) 0.8936(6) 0.134(4) Uani 1 d . . . .
H40A H 0.5797 0.0769 0.8498 0.201 Uiso 1 calc . . GR .
H40B H 0.5551 0.0409 0.9438 0.201 Uiso 1 calc . . GR .
H40C H 0.5465 -0.0137 0.8935 0.201 Uiso 1 calc . . GR .
N8 N 0.7615(5) -0.0386(6) 0.8777(5) 0.138(4) Uani 1 d . . . .
C39 C 0.6841(6) -0.0083(7) 0.8842(5) 0.113(4) Uani 1 d . . . .
O5B O 0.4992(5) 0.1894(4) -0.0413(5) 0.104(2) Uani 0.793(4) d A 1 D U
S1A S 1.04058(15) 0.25158(19) 0.50722(12) 0.0304(6) Uani 0.584(5) d B 1 D U
F2B F 0.6303(4) 0.3118(5) -0.0632(3) 0.0954(19) Uani 0.793(4) d A 1 . U
F3B F 0.5441(5) 0.3619(5) -0.1414(3) 0.132(2) Uani 0.793(4) d A 1 . U
F1B F 0.5039(6) 0.4047(4) -0.0390(5) 0.134(3) Uani 0.793(4) d A 1 . U
C33B C 0.5416(7) 0.3361(6) -0.0691(5) 0.075(2) Uani 0.793(4) d A 1 . U
O5A O 1.1196(5) 0.1973(5) 0.5322(4) 0.060(2) Uani 0.584(5) d B 1 . U
O4A O 1.0409(6) 0.3369(5) 0.5022(5) 0.073(2) Uani 0.584(5) d B 1 . U
O3B' O 0.4881(19) 0.2628(19) 0.0467(13) 0.053(7) Uani 0.207(4) d A 2 D U
O5B' O 0.4508(17) 0.2533(12) -0.0656(14) 0.085(6) Uani 0.207(4) d A 2 D U
N3 N 0.7562(8) 0.1171(8) -0.0596(8) 0.099(5) Uani 0.606(9) d . . . .
C35B C 0.7455(8) 0.1553(9) -0.1186(9) 0.078(4) Uani 0.606(9) d . . . .
C36B C 0.7263(11) 0.2011(10) -0.1930(8) 0.117(6) Uani 0.606(9) d . . . .
H36D H 0.7524 0.1669 -0.2296 0.176 Uiso 0.606(9) calc . . GR .
H36E H 0.7579 0.2518 -0.2160 0.176 Uiso 0.606(9) calc . . GR .
H36F H 0.6557 0.2156 -0.1836 0.176 Uiso 0.606(9) calc . . GR .
S1A' S 1.0298(2) 0.1978(3) 0.5267(2) 0.0470(12) Uani 0.416(5) d B 2 D U
O5A' O 1.0822(8) 0.1163(7) 0.5295(6) 0.078(4) Uani 0.416(5) d B 2 . U
O4A' O 1.0541(12) 0.2406(9) 0.5682(8) 0.104(5) Uani 0.416(5) d B 2 . U
F1A F 0.8557(8) 0.2759(8) 0.5749(7) 0.137(5) Uani 0.584(5) d B 1 D U
C33A C 0.9087(11) 0.1687(11) 0.5887(8) 0.088(4) Uani 0.416(5) d B 2 D U
F2A F 0.9375(6) 0.2300(9) 0.6537(4) 0.161(5) Uani 0.584(5) d B 1 D U
F2A' F 0.9134(8) 0.1325(8) 0.6600(5) 0.093(4) Uani 0.416(5) d B 2 D U
F3A' F 0.8812(9) 0.1185(10) 0.5643(6) 0.143(5) Uani 0.416(5) d B 2 D U
C33" C 0.9316(8) 0.2254(9) 0.5877(6) 0.095(4) Uani 0.584(5) d B 1 D U
F1A' F 0.8442(12) 0.2309(10) 0.5864(11) 0.138(6) Uani 0.416(5) d B 2 D U
F3A F 0.9199(12) 0.1508(8) 0.5966(10) 0.210(7) Uani 0.584(5) d B 1 D U
S1B' S 0.4681(5) 0.3029(7) -0.0254(5) 0.049(2) Uani 0.207(4) d A 2 D U
F2B' F 0.6471(11) 0.2592(12) -0.0850(12) 0.0954(19) Uani 0.207(4) d A 2 D U
F3B' F 0.5905(16) 0.3702(18) -0.1633(9) 0.132(2) Uani 0.207(4) d A 2 D U
C33' C 0.5957(19) 0.3357(13) -0.0957(13) 0.075(2) Uani 0.207(4) d A 2 D U
O4B' O 0.4028(12) 0.3797(9) -0.0281(10) 0.0529(12) Uani 0.207(4) d A 2 D U
F1B' F 0.6119(14) 0.3838(14) -0.0648(13) 0.109(6) Uani 0.207(4) d A 2 D U
O4B O 0.3690(3) 0.2981(3) -0.0241(3) 0.0529(12) Uani 0.793(4) d A 1 D U
O3B O 0.4632(5) 0.2460(5) 0.0673(3) 0.0480(17) Uani 0.793(4) d A 1 D U

loop_
_atom_site_aniso_label
_atom_site_aniso_U_11
_atom_site_aniso_U_22
_atom_site_aniso_U_33
_atom_site_aniso_U_23
_atom_site_aniso_U_13
_atom_site_aniso_U_12
Cu1A 0.0175(2) 0.0229(3) 0.0215(2) -0.00492(19) -0.00676(19) -0.00153(19)
Cu1B 0.0171(2) 0.0227(3) 0.0227(2) -0.00579(19) -0.00737(19) -0.00084(19)
Cu2A 0.0185(2) 0.0237(3) 0.0283(3) -0.0082(2) -0.0075(2) -0.00135(19)
Cu2B 0.0178(2) 0.0241(3) 0.0283(3) -0.0090(2) -0.0065(2) -0.00190(19)
S2A 0.0420(7) 0.0433(7) 0.0297(6) -0.0030(5) -0.0072(5) -0.0109(5)
S2B 0.0483(7) 0.0402(7) 0.0290(6) -0.0033(5) -0.0064(5) -0.0110(6)
S1B 0.0303(8) 0.0326(10) 0.0316(8) -0.0070(7) -0.0158(6) 0.0030(7)
O2A 0.0209(14) 0.0288(16) 0.0309(15) -0.0098(12) -0.0104(12) -0.0028(11)
O1A 0.0239(14) 0.0267(15) 0.0243(14) -0.0050(12) -0.0054(12) -0.0040(12)
O1B 0.0221(14) 0.0214(15) 0.0286(15) 0.0018(12) -0.0066(12) 0.0014(11)
O2B 0.0196(14) 0.0286(16) 0.0350(16) -0.0131(13) -0.0090(12) -0.0012(11)
N3B 0.0189(16) 0.0264(18) 0.0251(16) -0.0103(14) -0.0034(14) -0.0042(14)
N4A 0.0203(17) 0.0300(19) 0.0281(17) -0.0121(15) -0.0051(14) -0.0036(14)
N1A 0.0210(16) 0.0191(16) 0.0185(15) -0.0043(13) -0.0061(13) -0.0045(13)
N3A 0.0197(16) 0.0229(17) 0.0215(16) -0.0060(13) -0.0035(13) -0.0035(13)
N1B 0.0207(16) 0.0229(17) 0.0200(15) -0.0041(13) -0.0074(13) -0.0047(13)
N2B 0.0231(17) 0.0247(18) 0.0232(16) -0.0068(14) -0.0065(14) -0.0032(14)
N4B 0.0188(16) 0.0237(18) 0.0238(16) -0.0035(14) -0.0047(14) -0.0032(13)
N6A 0.0179(16) 0.0224(18) 0.040(2) -0.0085(15) -0.0083(15) -0.0010(13)
N5B 0.0215(17) 0.0254(18) 0.0348(19) -0.0098(15) -0.0096(15) -0.0005(14)
O7B 0.060(2) 0.045(2) 0.051(2) -0.0129(17) -0.0232(19) 0.0050(18)
N6B 0.0231(17) 0.0230(18) 0.0332(19) -0.0061(15) -0.0112(15) -0.0024(14)
F4B 0.075(2) 0.062(2) 0.110(3) 0.001(2) -0.057(2) -0.0080(19)
N5A 0.0215(17) 0.0236(18) 0.0310(18) -0.0072(15) -0.0094(15) -0.0017(14)
O3A 0.056(2) 0.056(2) 0.048(2) -0.0088(17) -0.0348(18) 0.0049(18)
O8A 0.059(2) 0.057(2) 0.054(2) -0.0175(19) -0.0285(19) 0.0037(19)
N2A 0.0182(16) 0.0226(17) 0.0233(16) -0.0069(13) -0.0063(13) -0.0031(13)
C1B 0.0217(19) 0.0189(19) 0.0210(18) -0.0004(15) -0.0086(16) -0.0074(15)
F4A 0.076(2) 0.067(2) 0.108(3) 0.007(2) -0.060(2) -0.0153(19)
C32B 0.029(2) 0.028(2) 0.037(2) -0.0070(19) -0.0155(19) 0.0042(18)
C23A 0.021(2) 0.032(2) 0.031(2) -0.0141(18) -0.0050(17) -0.0015(17)
C2A 0.026(2) 0.027(2) 0.029(2) -0.0028(17) -0.0133(18) -0.0031(17)
C5B 0.0224(19) 0.023(2) 0.0211(18) -0.0043(16) -0.0077(16) -0.0047(16)
C1A 0.0207(19) 0.0200(19) 0.0214(18) -0.0030(15) -0.0086(16) -0.0032(15)
C19B 0.032(2) 0.030(2) 0.039(2) -0.006(2) -0.012(2) -0.0065(19)
C18A 0.025(2) 0.042(3) 0.068(3) -0.015(3) -0.021(2) -0.005(2)
F6B 0.105(3) 0.042(2) 0.105(3) -0.0136(19) -0.050(2) -0.0220(19)
C2B 0.028(2) 0.023(2) 0.024(2) 0.0011(16) -0.0141(17) -0.0040(16)
C3A 0.033(2) 0.030(2) 0.024(2) -0.0010(17) -0.0136(18) -0.0079(18)
F5A 0.122(3) 0.049(2) 0.130(4) -0.015(2) -0.061(3) -0.031(2)
C7B 0.035(2) 0.045(3) 0.025(2) -0.016(2) -0.0067(19) -0.004(2)
C3B 0.036(2) 0.030(2) 0.0222(19) 0.0004(17) -0.0151(18) -0.0075(18)
C27B 0.0220(19) 0.022(2) 0.0257(19) -0.0088(16) -0.0074(16) -0.0034(16)
O7A 0.090(3) 0.035(2) 0.070(3) -0.0059(19) -0.039(2) -0.015(2)
C4A 0.028(2) 0.027(2) 0.0188(18) -0.0045(16) -0.0066(16) -0.0085(17)
C22B 0.0202(19) 0.026(2) 0.0217(19) -0.0090(16) -0.0007(16) -0.0055(16)
C22A 0.0200(19) 0.023(2) 0.0233(19) -0.0102(16) -0.0047(16) -0.0034(15)
C4B 0.028(2) 0.030(2) 0.0216(19) -0.0039(17) -0.0093(17) -0.0102(17)
C30B 0.029(2) 0.031(2) 0.028(2) -0.0086(18) 0.0037(18) -0.0090(18)
C7A 0.033(2) 0.034(2) 0.023(2) -0.0120(18) -0.0034(18) -0.0028(19)
C6A 0.036(2) 0.036(2) 0.0192(19) -0.0041(18) -0.0085(18) -0.0083(19)
C5A 0.0196(18) 0.0201(19) 0.0188(18) -0.0023(15) -0.0076(15) -0.0063(15)
C32A 0.030(2) 0.020(2) 0.039(2) -0.0069(18) -0.0160(19) 0.0037(17)
C14A 0.032(2) 0.031(2) 0.038(2) -0.003(2) -0.013(2) -0.0083(19)
O8B 0.088(3) 0.032(2) 0.066(3) -0.0015(18) -0.033(2) -0.0160(19)
F5B 0.064(2) 0.118(4) 0.071(2) -0.026(2) 0.012(2) -0.033(2)
C13B 0.025(2) 0.033(3) 0.066(3) -0.010(2) -0.019(2) -0.0040(19)
C9A 0.024(2) 0.025(2) 0.032(2) -0.0117(18) -0.0051(18) -0.0001(17)
C28B 0.020(2) 0.034(2) 0.032(2) -0.0136(19) -0.0089(17) -0.0006(17)
C31B 0.026(2) 0.027(2) 0.029(2) -0.0027(18) -0.0026(18) -0.0039(17)
C31A 0.026(2) 0.038(3) 0.039(2) -0.018(2) -0.0108(19) -0.0053(19)
C26A 0.029(2) 0.024(2) 0.028(2) -0.0059(17) -0.0013(18) -0.0059(17)
C8A 0.023(2) 0.024(2) 0.028(2) -0.0072(17) -0.0071(17) -0.0053(16)
C23B 0.032(2) 0.024(2) 0.029(2) -0.0083(18) -0.0032(18) -0.0061(18)
C29A 0.039(3) 0.033(3) 0.040(2) -0.018(2) 0.001(2) -0.018(2)
C28A 0.027(2) 0.027(2) 0.030(2) -0.0078(18) -0.0009(18) -0.0070(17)
C24B 0.033(2) 0.026(2) 0.042(3) -0.014(2) 0.000(2) -0.0092(19)
C6B 0.040(3) 0.041(3) 0.022(2) -0.0089(19) -0.0110(19) -0.007(2)
C8B 0.025(2) 0.026(2) 0.025(2) -0.0112(17) -0.0039(17) -0.0048(17)
C29B 0.021(2) 0.040(3) 0.034(2) -0.014(2) 0.0005(18) -0.0115(18)
C10B 0.023(2) 0.024(2) 0.035(2) -0.0083(18) -0.0068(18) 0.0004(16)
C21B 0.0217(19) 0.021(2) 0.0237(19) -0.0037(16) -0.0082(16) -0.0010(16)
F6A 0.066(2) 0.125(4) 0.064(2) -0.013(2) 0.008(2) -0.040(2)
C30A 0.031(2) 0.051(3) 0.047(3) -0.027(2) -0.004(2) -0.016(2)
C27A 0.0212(19) 0.025(2) 0.0212(19) -0.0064(16) -0.0008(16) -0.0078(16)
C16B 0.047(3) 0.035(3) 0.047(3) -0.021(2) -0.016(2) -0.005(2)
C20A 0.034(2) 0.036(3) 0.043(3) -0.020(2) -0.005(2) 0.002(2)
O6A 0.088(3) 0.117(4) 0.036(2) -0.022(2) 0.001(2) -0.041(3)
C10A 0.022(2) 0.026(2) 0.041(2) -0.0104(19) -0.0153(19) 0.0006(16)
C9B 0.027(2) 0.028(2) 0.029(2) -0.0136(18) -0.0042(18) -0.0003(17)
C15A 0.020(2) 0.021(2) 0.039(2) -0.0053(18) -0.0087(18) 0.0000(16)
C24A 0.023(2) 0.042(3) 0.034(2) -0.017(2) -0.0014(18) -0.0116(19)
N7A 0.069(4) 0.108(5) 0.083(4) -0.047(4) -0.022(3) -0.031(3)
C20B 0.041(3) 0.045(3) 0.037(2) -0.023(2) -0.001(2) 0.002(2)
C35A 0.051(3) 0.052(3) 0.077(4) -0.010(3) -0.036(3) -0.020(2)
C11A 0.039(3) 0.030(2) 0.052(3) -0.020(2) -0.015(2) 0.000(2)
C21A 0.0205(19) 0.020(2) 0.027(2) -0.0073(16) -0.0088(16) 0.0000(15)
C26B 0.023(2) 0.046(3) 0.037(2) -0.023(2) -0.0079(19) -0.0055(19)
C17B 0.062(4) 0.034(3) 0.067(4) -0.019(3) -0.020(3) -0.011(3)
C18B 0.047(3) 0.027(2) 0.056(3) -0.001(2) -0.017(3) -0.013(2)
C25A 0.033(2) 0.034(2) 0.027(2) -0.0094(19) 0.0027(19) -0.0140(19)
C17A 0.018(2) 0.045(3) 0.062(3) -0.007(3) -0.008(2) -0.005(2)
C25B 0.033(2) 0.049(3) 0.042(3) -0.026(2) -0.004(2) -0.013(2)
C16A 0.022(2) 0.037(3) 0.047(3) -0.010(2) -0.004(2) -0.0005(19)
O6B 0.087(3) 0.117(4) 0.032(2) -0.024(2) 0.006(2) -0.037(3)
C15B 0.025(2) 0.029(2) 0.035(2) -0.0126(18) -0.0118(18) 0.0004(17)
C19A 0.026(2) 0.030(2) 0.049(3) -0.011(2) -0.017(2) -0.0008(18)
C34A 0.060(4) 0.045(3) 0.057(3) 0.002(3) -0.024(3) -0.019(3)
C34B 0.057(3) 0.038(3) 0.049(3) -0.003(2) -0.015(3) -0.011(2)
C12B 0.019(2) 0.042(3) 0.066(3) -0.012(3) -0.009(2) -0.0030(19)
C11B 0.023(2) 0.036(3) 0.043(3) -0.011(2) -0.0014(19) -0.0008(19)
C13A 0.048(3) 0.027(3) 0.057(3) -0.004(2) -0.018(3) -0.011(2)
C12A 0.052(3) 0.024(2) 0.073(4) -0.018(2) -0.024(3) -0.007(2)
C36A 0.046(3) 0.070(4) 0.068(4) -0.025(3) -0.019(3) -0.021(3)
C14B 0.024(2) 0.029(2) 0.051(3) -0.014(2) -0.016(2) -0.0007(17)
C37 0.091(6) 0.197(11) 0.121(7) -0.096(8) -0.061(6) 0.056(7)
N7 0.085(6) 0.295(14) 0.183(9) -0.137(10) -0.077(6) 0.069(7)
C38 0.094(7) 0.290(16) 0.211(12) -0.186(13) -0.087(8) 0.092(9)
C40 0.080(6) 0.203(11) 0.174(10) -0.144(9) -0.068(6) 0.063(6)
N8 0.084(5) 0.204(9) 0.148(7) -0.102(7) -0.062(5) 0.065(6)
C39 0.083(6) 0.175(10) 0.106(6) -0.090(7) -0.055(5) 0.055(6)
O5B 0.113(5) 0.084(5) 0.162(7) -0.089(5) -0.079(5) 0.040(4)
S1A 0.0295(10) 0.0342(15) 0.0274(10) -0.0075(10) -0.0153(8) 0.0049(9)
F2B 0.079(3) 0.127(5) 0.082(4) 0.007(4) -0.035(3) -0.054(3)
F3B 0.097(5) 0.207(6) 0.053(3) 0.043(3) -0.024(3) -0.064(5)
F1B 0.205(8) 0.050(3) 0.162(6) 0.001(3) -0.096(6) -0.026(4)
C33B 0.063(4) 0.101(5) 0.050(4) 0.020(4) -0.032(4) -0.027(4)
O5A 0.057(4) 0.085(5) 0.036(3) -0.020(3) -0.032(3) 0.027(4)
O4A 0.095(6) 0.065(4) 0.087(5) -0.037(4) -0.052(5) 0.000(4)
O3B' 0.045(13) 0.060(14) 0.040(9) 0.019(9) -0.019(9) -0.021(10)
O5B' 0.105(16) 0.079(13) 0.100(15) -0.019(11) -0.065(14) -0.020(11)
N3 0.099(9) 0.100(9) 0.150(11) -0.074(8) -0.086(9) 0.027(7)
C35B 0.059(7) 0.092(10) 0.108(11) -0.064(9) -0.024(7) -0.002(6)
C36B 0.120(12) 0.146(15) 0.080(9) -0.068(10) 0.023(9) -0.041(11)
S1A' 0.0362(17) 0.060(3) 0.0460(18) -0.0056(18) -0.0253(14) -0.0020(16)
O5A' 0.071(7) 0.069(6) 0.059(6) 0.003(5) -0.018(5) 0.022(5)
O4A' 0.139(12) 0.117(10) 0.098(9) -0.025(8) -0.069(9) -0.050(9)
F1A 0.040(4) 0.260(13) 0.090(7) -0.063(10) 0.001(4) 0.006(8)
C33A 0.060(8) 0.147(16) 0.048(7) -0.032(9) 0.006(7) -0.026(7)
F2A 0.105(7) 0.304(15) 0.034(3) -0.033(6) -0.003(4) -0.002(8)
F2A' 0.101(8) 0.121(10) 0.047(5) -0.014(5) -0.028(5) 0.004(7)
F3A' 0.113(9) 0.255(14) 0.081(7) -0.011(9) -0.028(7) -0.119(9)
C33" 0.063(6) 0.148(10) 0.048(5) -0.006(7) -0.004(5) -0.020(7)
F1A' 0.046(6) 0.196(12) 0.112(10) 0.047(9) -0.039(6) -0.014(8)
F3A 0.229(14) 0.162(9) 0.187(13) 0.031(9) -0.014(13) -0.134(9)
S1B' 0.034(3) 0.071(6) 0.048(4) -0.008(4) -0.028(3) -0.007(4)
F2B' 0.079(3) 0.127(5) 0.082(4) 0.007(4) -0.035(3) -0.054(3)
F3B' 0.097(5) 0.207(6) 0.053(3) 0.043(3) -0.024(3) -0.064(5)
C33' 0.063(4) 0.101(5) 0.050(4) 0.020(4) -0.032(4) -0.027(4)
O4B' 0.041(2) 0.072(3) 0.046(2) -0.016(2) -0.028(2) 0.013(2)
F1B' 0.065(12) 0.141(14) 0.109(13) -0.022(13) -0.010(12) -0.040(11)
O4B 0.041(2) 0.072(3) 0.046(2) -0.016(2) -0.028(2) 0.013(2)
O3B 0.046(4) 0.056(4) 0.035(3) 0.000(3) -0.021(3) -0.001(3)

loop_
_atom_type_symbol
_atom_type_description
_atom_type_scat_dispersion_real
_atom_type_scat_dispersion_imag
_atom_type_scat_source
C C 0.0033 0.0016 'International Tables Vol C Tables 4.2.6.8 and 6.1.1.4'
H H 0.0000 0.0000 'International Tables Vol C Tables 4.2.6.8 and 6.1.1.4'
Cu Cu 0.3201 1.2651 'International Tables Vol C Tables 4.2.6.8 and 6.1.1.4'
F F 0.0171 0.0103 'International Tables Vol C Tables 4.2.6.8 and 6.1.1.4'
N N 0.0061 0.0033 'International Tables Vol C Tables 4.2.6.8 and 6.1.1.4'
O O 0.0106 0.0060 'International Tables Vol C Tables 4.2.6.8 and 6.1.1.4'
S S 0.1246 0.1234 'International Tables Vol C Tables 4.2.6.8 and 6.1.1.4'

loop_
_geom_angle_atom_site_label_1
_geom_angle_atom_site_label_2
_geom_angle_atom_site_label_3
_geom_angle
O2A Cu1A Cu2A 45.05(9)
O2A Cu1A O1A 83.14(12)
O2A Cu1A N4A 94.10(13)
O2A Cu1A N1A 100.73(12)
O2A Cu1A N3A 173.56(12)
O1A Cu1A Cu2A 44.91(8)
O1A Cu1A N4A 168.74(13)
O1A Cu1A N1A 103.10(12)
O1A Cu1A N3A 93.44(13)
N4A Cu1A Cu2A 136.68(10)
N4A Cu1A N1A 88.14(13)
N4A Cu1A N3A 88.21(14)
N1A Cu1A Cu2A 87.02(9)
N3A Cu1A Cu2A 134.11(10)
N3A Cu1A N1A 85.34(12)
O1B Cu1B Cu2B 45.07(8)
O1B Cu1B N3B 167.66(13)
O1B Cu1B N1B 104.11(12)
O1B Cu1B N4B 93.83(13)
O2B Cu1B Cu2B 44.76(9)
O2B Cu1B O1B 82.83(12)
O2B Cu1B N3B 94.43(13)
O2B Cu1B N1B 98.58(12)
O2B Cu1B N4B 176.30(13)
N3B Cu1B Cu2B 136.92(9)
N3B Cu1B N1B 88.19(13)
N3B Cu1B N4B 88.50(13)
N1B Cu1B Cu2B 86.00(9)
N4B Cu1B Cu2B 132.97(10)
N4B Cu1B N1B 83.76(12)
O2A Cu2A Cu1A 44.40(8)
O2A Cu2A N6A 95.06(13)
O2A Cu2A N5A 175.45(13)
O2A Cu2A N2A 98.32(12)
O1A Cu2A Cu1A 44.72(8)
O1A Cu2A O2A 82.40(12)
O1A Cu2A N6A 174.94(14)
O1A Cu2A N5A 93.60(13)
O1A Cu2A N2A 98.98(11)
N6A Cu2A Cu1A 134.81(10)
N6A Cu2A N5A 88.77(14)
N6A Cu2A N2A 85.69(13)
N5A Cu2A Cu1A 132.92(10)
N5A Cu2A N2A 84.39(13)
N2A Cu2A Cu1A 82.78(8)
O1B Cu2B Cu1B 44.83(8)
O1B Cu2B N2B 100.93(12)
O1B Cu2B N5B 173.14(13)
O1B Cu2B N6B 93.22(13)
O2B Cu2B Cu1B 44.54(8)
O2B Cu2B O1B 82.42(12)
O2B Cu2B N2B 97.92(12)
O2B Cu2B N5B 95.70(13)
O2B Cu2B N6B 175.54(13)
N2B Cu2B Cu1B 83.50(9)
N5B Cu2B Cu1B 136.21(10)
N5B Cu2B N2B 85.85(13)
N5B Cu2B N6B 88.51(14)
N6B Cu2B Cu1B 131.98(10)
N6B Cu2B N2B 83.80(13)
O8A S2A O7A 112.9(2)
O8A S2A C34A 103.5(2)
O7A S2A C34A 101.9(3)
O6A S2A O8A 117.6(3)
O6A S2A O7A 113.8(3)
O6A S2A C34A 104.9(3)
O7B S2B O8B 114.0(2)
O7B S2B C34B 103.4(2)
O8B S2B C34B 102.8(3)
O6B S2B O7B 115.2(3)
O6B S2B O8B 115.5(3)
O6B S2B C34B 103.6(3)
O5B S1B C33B 105.3(5)
O5B S1B O4B 114.5(4)
O5B S1B O3B 116.5(4)
O4B S1B C33B 101.9(4)
O4B S1B O3B 115.2(4)
O3B S1B C33B 100.4(4)
Cu1A O2A Cu2A 90.56(12)
Cu1A O2A H2A 108.9
Cu2A O2A H2A 111.0
Cu1A O1A Cu2A 90.37(12)
Cu1A O1A H1A 114.5
Cu2A O1A H1A 108.0
Cu1B O1B Cu2B 90.10(12)
Cu1B O1B H1B 129.8
Cu2B O1B H1B 101.4
Cu1B O2B Cu2B 90.70(12)
Cu1B O2B H2B 115.3
Cu2B O2B H2B 118.9
C22B N3B Cu1B 121.4(3)
C26B N3B Cu1B 118.7(3)
C26B N3B C22B 119.9(4)
C31A N4A Cu1A 119.2(3)
C31A N4A C27A 119.8(4)
C27A N4A Cu1A 121.0(3)
C1A N1A Cu1A 114.1(2)
C1A N1A C5A 120.1(3)
C5A N1A Cu1A 125.8(2)
C22A N3A Cu1A 120.7(3)
C26A N3A Cu1A 119.0(3)
C26A N3A C22A 120.2(3)
C1B N1B Cu1B 114.4(2)
C1B N1B C5B 119.1(3)
C5B N1B Cu1B 126.2(2)
C5B N2B Cu2B 126.8(3)
C8B N2B Cu2B 114.2(3)
C8B N2B C5B 118.4(3)
C27B N4B Cu1B 120.8(3)
C27B N4B C31B 120.1(3)
C31B N4B Cu1B 119.1(3)
C15A N6A Cu2A 122.0(3)
C19A N6A Cu2A 118.2(3)
C19A N6A C15A 119.8(4)
C10B N5B Cu2B 122.1(3)
C14B N5B Cu2B 118.2(3)
C14B N5B C10B 119.7(4)
C19B N6B Cu2B 118.4(3)
C15B N6B Cu2B 121.5(3)
C15B N6B C19B 120.1(4)
C14A N5A Cu2A 118.7(3)
C14A N5A C10A 120.0(4)
C10A N5A Cu2A 121.3(3)
C5A N2A Cu2A 126.7(2)
C8A N2A Cu2A 114.1(2)
C8A N2A C5A 118.9(3)
N1B C1B C2B 122.3(4)
N1B C1B C21B 118.2(3)
C2B C1B C21B 119.5(3)
H32D C32B H32E 109.5
H32D C32B H32F 109.5
H32E C32B H32F 109.5
C21B C32B H32D 109.5
C21B C32B H32E 109.5
C21B C32B H32F 109.5
C22A C23A H23A 120.0
C24A C23A H23A 120.0
C24A C23A C22A 120.1(4)
C1A C2A H2AA 120.2
C3A C2A H2AA 120.2
C3A C2A C1A 119.7(4)
N1B C5B C4B 121.1(3)
N2B C5B N1B 117.0(3)
N2B C5B C4B 121.9(4)
N1A C1A C2A 121.4(4)
N1A C1A C21A 119.2(3)
C2A C1A C21A 119.4(3)
N6B C19B H19B 118.7
N6B C19B C18B 122.7(4)
C18B C19B H19B 118.7
C17A C18A H18A 120.6
C19A C18A H18A 120.6
C19A C18A C17A 118.9(5)
C1B C2B H2BA 120.4
C3B C2B C1B 119.3(4)
C3B C2B H2BA 120.4
C2A C3A H3A 120.1
C2A C3A C4A 119.7(4)
C4A C3A H3A 120.1
C6B C7B H7B 120.2
C6B C7B C8B 119.6(4)
C8B C7B H7B 120.2
C2B C3B H3B 120.1
C2B C3B C4B 119.9(4)
C4B C3B H3B 120.1
N4B C27B C28B 120.2(4)
N4B C27B C21B 117.7(3)
C28B C27B C21B 122.1(3)
C3A C4A C5A 118.0(4)
C6A C4A C3A 124.2(4)
C6A C4A C5A 117.9(4)
N3B C22B C23B 120.2(4)
N3B C22B C21B 117.2(3)
C23B C22B C21B 122.6(4)
N3A C22A C23A 119.8(4)
N3A C22A C21A 117.4(3)
C23A C22A C21A 122.8(3)
C3B C4B C5B 118.4(4)
C3B C4B C6B 123.3(4)
C6B C4B C5B 118.4(4)
C31B C30B H30B 121.0
C29B C30B H30B 121.0
C29B C30B C31B 118.0(4)
C6A C7A H7A 120.2
C6A C7A C8A 119.5(4)
C8A C7A H7A 120.2
C4A C6A H6A 119.9
C7A C6A C4A 120.1(4)
C7A C6A H6A 119.9
N1A C5A N2A 117.5(3)
N1A C5A C4A 121.1(3)
N2A C5A C4A 121.4(4)
H32A C32A H32B 109.5
H32A C32A H32C 109.5
H32B C32A H32C 109.5
C21A C32A H32A 109.5
C21A C32A H32B 109.5
C21A C32A H32C 109.5
N5A C14A H14A 118.7
N5A C14A C13A 122.5(4)
C13A C14A H14A 118.7
C12B C13B H13B 120.8
C12B C13B C14B 118.3(5)
C14B C13B H13B 120.8
C20A C9A C8A 109.9(4)
C20A C9A C10A 108.8(4)
C20A C9A C15A 109.4(3)
C10A C9A C8A 109.9(3)
C15A C9A C8A 108.8(3)
C15A C9A C10A 110.0(3)
C27B C28B H28B 120.4
C27B C28B C29B 119.2(4)
C29B C28B H28B 120.4
N4B C31B C30B 122.8(4)
N4B C31B H31B 118.6
C30B C31B H31B 118.6
N4A C31A H31A 118.7
N4A C31A C30A 122.7(4)
C30A C31A H31A 118.7
N3A C26A H26A 119.1
N3A C26A C25A 121.8(4)
C25A C26A H26A 119.1
N2A C8A C7A 122.2(4)
N2A C8A C9A 118.2(3)
C7A C8A C9A 119.6(4)
C22B C23B H23B 120.4
C24B C23B C22B 119.3(4)
C24B C23B H23B 120.4
C28A C29A H29A 120.1
C30A C29A H29A 120.1
C30A C29A C28A 119.8(4)
C29A C28A H28A 120.3
C27A C28A C29A 119.5(4)
C27A C28A H28A 120.3
C23B C24B H24B 120.0
C25B C24B C23B 119.9(4)
C25B C24B H24B 120.0
C7B C6B C4B 119.2(4)
C7B C6B H6B 120.4
C4B C6B H6B 120.4
N2B C8B C7B 122.5(4)
N2B C8B C9B 118.3(3)
C7B C8B C9B 119.2(4)
C30B C29B C28B 119.8(4)
C30B C29B H29B 120.1
C28B C29B H29B 120.1
N5B C10B C9B 117.3(3)
N5B C10B C11B 120.3(4)
C11B C10B C9B 122.4(4)
C32B C21B C1B 110.2(3)
C32B C21B C27B 109.2(3)
C32B C21B C22B 108.4(3)
C27B C21B C1B 108.9(3)
C22B C21B C1B 110.3(3)
C22B C21B C27B 109.9(3)
C31A C30A H30A 121.1
C29A C30A C31A 117.9(4)
C29A C30A H30A 121.1
N4A C27A C28A 120.4(4)
N4A C27A C21A 117.2(3)
C28A C27A C21A 122.3(4)
C17B C16B H16B 120.2
C17B C16B C15B 119.7(5)
C15B C16B H16B 120.2
C9A C20A H20A 109.5
C9A C20A H20B 109.5
C9A C20A H20C 109.5
H20A C20A H20B 109.5
H20A C20A H20C 109.5
H20B C20A H20C 109.5
N5A C10A C9A 118.0(4)
N5A C10A C11A 119.9(4)
C11A C10A C9A 122.1(4)
C10B C9B C8B 108.7(3)
C10B C9B C15B 110.1(3)
C20B C9B C8B 110.0(4)
C20B C9B C10B 108.9(4)
C20B C9B C15B 109.1(4)
C15B C9B C8B 110.1(3)
N6A C15A C9A 117.6(3)
N6A C15A C16A 119.8(4)
C16A C15A C9A 122.5(4)
C23A C24A H24A 120.3
C25A C24A C23A 119.4(4)
C25A C24A H24A 120.3
C9B C20B H20D 109.5
C9B C20B H20E 109.5
C9B C20B H20F 109.5
H20D C20B H20E 109.5
H20D C20B H20F 109.5
H20E C20B H20F 109.5
N7A C35A C36A 178.9(8)
C10A C11A H11A 120.0
C12A C11A C10A 120.0(5)
C12A C11A H11A 120.0
C22A C21A C1A 108.9(3)
C22A C21A C27A 109.7(3)
C32A C21A C1A 110.2(3)
C32A C21A C22A 109.1(3)
C32A C21A C27A 109.1(3)
C27A C21A C1A 109.8(3)
N3B C26B H26B 118.7
N3B C26B C25B 122.7(4)
C25B C26B H26B 118.7
C16B C17B H17B 120.1
C18B C17B C16B 119.9(5)
C18B C17B H17B 120.1
C19B C18B C17B 117.7(4)
C19B C18B H18B 121.2
C17B C18B H18B 121.2
C26A C25A H25A 120.6
C24A C25A C26A 118.8(4)
C24A C25A H25A 120.6
C18A C17A H17A 120.5
C18A C17A C16A 119.0(4)
C16A C17A H17A 120.5
C24B C25B H25B 121.0
C26B C25B C24B 118.1(4)
C26B C25B H25B 121.0
C15A C16A H16A 119.9
C17A C16A C15A 120.2(5)
C17A C16A H16A 119.9
N6B C15B C16B 119.9(4)
N6B C15B C9B 118.1(4)
C16B C15B C9B 122.0(4)
N6A C19A C18A 122.3(5)
N6A C19A H19A 118.8
C18A C19A H19A 118.8
F4A C34A S2A 113.1(4)
F4A C34A F5A 106.9(5)
F5A C34A S2A 110.0(4)
F6A C34A S2A 112.4(4)
F6A C34A F4A 109.0(5)
F6A C34A F5A 104.9(5)
F4B C34B S2B 112.1(4)
F4B C34B F6B 106.5(5)
F6B C34B S2B 111.5(4)
F5B C34B S2B 111.0(4)
F5B C34B F4B 109.0(5)
F5B C34B F6B 106.4(4)
C13B C12B H12B 120.1
C13B C12B C11B 119.8(4)
C11B C12B H12B 120.1
C10B C11B H11B 120.4
C12B C11B C10B 119.1(5)
C12B C11B H11B 120.4
C14A C13A H13A 121.1
C14A C13A C12A 117.8(4)
C12A C13A H13A 121.1
C11A C12A C13A 119.9(5)
C11A C12A H12A 120.1
C13A C12A H12A 120.1
C35A C36A H36A 109.5
C35A C36A H36B 109.5
C35A C36A H36C 109.5
H36A C36A H36B 109.5
H36A C36A H36C 109.5
H36B C36A H36C 109.5
N5B C14B C13B 122.8(5)
N5B C14B H14B 118.6
C13B C14B H14B 118.6
N7 C37 C38 174.2(15)
C37 C38 H38A 109.5
C37 C38 H38B 109.5
C37 C38 H38C 109.5
H38A C38 H38B 109.5
H38A C38 H38C 109.5
H38B C38 H38C 109.5
H40A C40 H40B 109.5
H40A C40 H40C 109.5
H40B C40 H40C 109.5
C39 C40 H40A 109.5
C39 C40 H40B 109.5
C39 C40 H40C 109.5
N8 C39 C40 177.3(13)
O3A S1A O5A 116.5(4)
O3A S1A O4A 113.9(4)
O3A S1A C33" 104.1(5)
O5A S1A O4A 112.7(5)
O5A S1A C33" 105.9(5)
O4A S1A C33" 101.8(6)
F2B C33B S1B 112.7(6)
F2B C33B F1B 107.2(8)
F3B C33B S1B 112.6(7)
F3B C33B F2B 110.6(8)
F3B C33B F1B 106.2(8)
F1B C33B S1B 107.1(6)
N3 C35B C36B 176.1(15)
C35B C36B H36D 109.5
C35B C36B H36E 109.5
C35B C36B H36F 109.5
H36D C36B H36E 109.5
H36D C36B H36F 109.5
H36E C36B H36F 109.5
O3A S1A' C33A 107.3(5)
O5A' S1A' O3A 110.0(5)
O5A' S1A' C33A 98.8(8)
O4A' S1A' O3A 119.4(7)
O4A' S1A' O5A' 114.5(9)
O4A' S1A' C33A 104.2(9)
F2A' C33A S1A' 107.2(11)
F2A' C33A F3A' 109.8(13)
F3A' C33A S1A' 111.9(10)
F1A' C33A S1A' 111.4(13)
F1A' C33A F2A' 111.6(13)
F1A' C33A F3A' 105.1(14)
F1A C33" S1A 111.5(9)
F1A C33" F2A 106.5(11)
F2A C33" S1A 111.4(9)
F3A C33" S1A 108.4(10)
F3A C33" F1A 110.0(13)
F3A C33" F2A 109.1(12)
O3B' S1B' O5B' 118.4(19)
O3B' S1B' C33' 101.5(12)
O3B' S1B' O4B' 115.6(15)
O5B' S1B' C33' 100.6(11)
O5B' S1B' O4B' 112.7(11)
O4B' S1B' C33' 105.0(11)
F2B' C33' S1B' 97.5(13)
F3B' C33' S1B' 109.2(16)
F3B' C33' F2B' 115.4(19)
F3B' C33' F1B' 113.2(18)
F1B' C33' S1B' 103.0(16)
F1B' C33' F2B' 116.1(17)

loop_
_geom_bond_atom_site_label_1
_geom_bond_atom_site_label_2
_geom_bond_distance
Cu1A Cu2A 2.7511(12)
Cu1A O2A 1.925(3)
Cu1A O1A 1.936(3)
Cu1A N4A 1.987(3)
Cu1A N1A 2.276(3)
Cu1A N3A 1.989(3)
Cu1B Cu2B 2.7514(12)
Cu1B O1B 1.940(3)
Cu1B O2B 1.930(3)
Cu1B N3B 1.987(3)
Cu1B N1B 2.284(3)
Cu1B N4B 2.002(3)
Cu2A O2A 1.947(3)
Cu2A O1A 1.942(3)
Cu2A N6A 1.978(3)
Cu2A N5A 1.995(3)
Cu2A N2A 2.353(3)
Cu2B O1B 1.948(3)
Cu2B O2B 1.938(3)
Cu2B N2B 2.337(3)
Cu2B N5B 1.982(3)
Cu2B N6B 2.003(3)
S2A O8A 1.424(4)
S2A O7A 1.459(4)
S2A O6A 1.408(4)
S2A C34A 1.793(6)
S2B O7B 1.436(4)
S2B O8B 1.445(4)
S2B O6B 1.426(4)
S2B C34B 1.802(6)
S1B O5B 1.397(6)
S1B C33B 1.839(9)
S1B O4B 1.427(4)
S1B O3B 1.431(6)
O2A H2A 0.9138
O1A H1A 0.9641
O1B H1B 0.8505
O2B H2B 0.9303
N3B C22B 1.343(5)
N3B C26B 1.337(5)
N4A C31A 1.332(5)
N4A C27A 1.344(5)
N1A C1A 1.318(5)
N1A C5A 1.364(5)
N3A C22A 1.350(5)
N3A C26A 1.342(5)
N1B C1B 1.330(5)
N1B C5B 1.374(5)
N2B C5B 1.358(5)
N2B C8B 1.332(5)
N4B C27B 1.337(5)
N4B C31B 1.341(5)
N6A C15A 1.343(6)
N6A C19A 1.340(5)
N5B C10B 1.349(5)
N5B C14B 1.332(5)
N6B C19B 1.339(5)
N6B C15B 1.335(5)
F4B C34B 1.327(6)
N5A C14A 1.338(5)
N5A C10A 1.342(5)
O3A S1A 1.367(4)
O3A S1A' 1.509(5)
N2A C5A 1.372(5)
N2A C8A 1.326(5)
C1B C2B 1.411(5)
C1B C21B 1.558(5)
F4A C34A 1.328(6)
C32B H32D 0.9800
C32B H32E 0.9800
C32B H32F 0.9800
C32B C21B 1.538(5)
C23A H23A 0.9500
C23A C22A 1.387(5)
C23A C24A 1.378(6)
C2A H2AA 0.9500
C2A C1A 1.418(5)
C2A C3A 1.356(6)
C5B C4B 1.411(5)
C1A C21A 1.562(5)
C19B H19B 0.9500
C19B C18B 1.376(6)
C18A H18A 0.9500
C18A C17A 1.373(7)
C18A C19A 1.370(6)
F6B C34B 1.331(6)
C2B H2BA 0.9500
C2B C3B 1.361(6)
C3A H3A 0.9500
C3A C4A 1.405(6)
F5A C34A 1.345(7)
C7B H7B 0.9500
C7B C6B 1.351(6)
C7B C8B 1.419(6)
C3B H3B 0.9500
C3B C4B 1.404(6)
C27B C28B 1.395(5)
C27B C21B 1.549(5)
C4A C6A 1.404(6)
C4A C5A 1.412(5)
C22B C23B 1.391(6)
C22B C21B 1.543(6)
C22A C21A 1.542(5)
C4B C6B 1.410(6)
C30B H30B 0.9500
C30B C31B 1.380(6)
C30B C29B 1.369(6)
C7A H7A 0.9500
C7A C6A 1.348(6)
C7A C8A 1.412(6)
C6A H6A 0.9500
C32A H32A 0.9800
C32A H32B 0.9800
C32A H32C 0.9800
C32A C21A 1.537(5)
C14A H14A 0.9500
C14A C13A 1.379(7)
F5B C34B 1.320(6)
C13B H13B 0.9500
C13B C12B 1.369(7)
C13B C14B 1.375(6)
C9A C8A 1.565(6)
C9A C20A 1.535(6)
C9A C10A 1.552(6)
C9A C15A 1.546(6)
C28B H28B 0.9500
C28B C29B 1.397(6)
C31B H31B 0.9500
C31A H31A 0.9500
C31A C30A 1.384(6)
C26A H26A 0.9500
C26A C25A 1.379(6)
C23B H23B 0.9500
C23B C24B 1.381(6)
C29A H29A 0.9500
C29A C28A 1.387(6)
C29A C30A 1.370(7)
C28A H28A 0.9500
C28A C27A 1.381(6)
C24B H24B 0.9500
C24B C25B 1.376(7)
C6B H6B 0.9500
C8B C9B 1.558(6)
C29B H29B 0.9500
C10B C9B 1.542(6)
C10B C11B 1.390(6)
F6A C34A 1.326(7)
C30A H30A 0.9500
C27A C21A 1.551(5)
C16B H16B 0.9500
C16B C17B 1.377(7)
C16B C15B 1.391(6)
C20A H20A 0.9800
C20A H20B 0.9800
C20A H20C 0.9800
C10A C11A 1.392(6)
C9B C20B 1.541(6)
C9B C15B 1.543(6)
C15A C16A 1.390(6)
C24A H24A 0.9500
C24A C25A 1.373(6)
N7A C35A 1.182(8)
C20B H20D 0.9800
C20B H20E 0.9800
C20B H20F 0.9800
C35A C36A 1.385(8)
C11A H11A 0.9500
C11A C12A 1.368(7)
C26B H26B 0.9500
C26B C25B 1.370(6)
C17B H17B 0.9500
C17B C18B 1.376(7)
C18B H18B 0.9500
C25A H25A 0.9500
C17A H17A 0.9500
C17A C16A 1.375(7)
C25B H25B 0.9500
C16A H16A 0.9500
C19A H19A 0.9500
C12B H12B 0.9500
C12B C11B 1.388(7)
C11B H11B 0.9500
C13A H13A 0.9500
C13A C12A 1.379(7)
C12A H12A 0.9500
C36A H36A 0.9800
C36A H36B 0.9800
C36A H36C 0.9800
C14B H14B 0.9500
C37 N7 1.107(10)
C37 C38 1.474(12)
C38 H38A 0.9800
C38 H38B 0.9800
C38 H38C 0.9800
C40 H40A 0.9800
C40 H40B 0.9800
C40 H40C 0.9800
C40 C39 1.445(10)
N8 C39 1.125(9)
S1A O5A 1.435(6)
S1A O4A 1.447(8)
S1A C33" 1.796(11)
F2B C33B 1.314(10)
F3B C33B 1.274(9)
F1B C33B 1.404(12)
O3B' S1B' 1.407(16)
O5B' S1B' 1.435(14)
N3 C35B 1.132(17)
C35B C36B 1.45(2)
C36B H36D 0.9800
C36B H36E 0.9800
C36B H36F 0.9800
S1A' O5A' 1.437(11)
S1A' O4A' 1.419(13)
S1A' C33A 1.828(14)
F1A C33" 1.297(13)
C33A F2A' 1.298(15)
C33A F3A' 1.303(16)
C33A F1A' 1.262(16)
F2A C33" 1.311(12)
C33" F3A 1.289(14)
S1B' C33' 1.96(3)
S1B' O4B' 1.449(13)
F2B' C33' 1.355(18)
F3B' C33' 1.235(17)
C33' F1B' 1.270(16)

loop_
_geom_hbond_atom_site_label_D
_geom_hbond_atom_site_label_H
_geom_hbond_atom_site_label_A
_geom_hbond_distance_DH
_geom_hbond_distance_HA
_geom_hbond_distance_DA
_geom_hbond_angle_DHA
O2A H2A O6A 0.91 2.09 2.972(6) 162.7
O1A H1A N7A 0.96 2.17 3.117(6) 165.5
O1B H1B F2B 0.85 2.48 3.330(6) 174.4
O1B H1B F2B' 0.85 2.63 3.42(2) 154.1
O2B H2B O6B 0.93 2.09 2.993(6) 162.5
C36A H36C O1B 0.98 2.27 3.216(6) 161.5
